data_4027736
loop_
_publ_author_name
'Dorota Czajkowska-Szczykowska'
'Braulio Rodr\'iguez-Molina'
'Nancy E. Maga\~na-Vergara'
'Rosa Santillan'
'Jacek W. Morzycki'
'Miguel A. Garcia-Garibay'

_publ_contact_author
;
      Jacek W. Morzycki
      Institute of Chemistry,
      University of Bia\/lystok,
      Pi\/lsudskiego 11/4, 
      15-443 Bia\/lystok, Poland.
;
_publ_contact_author_email morzycki@uwb.edu.pl
_publ_section_title
;
 Macrocyclic Molecular Rotors with Bridged Steroidal Frameworks
;
_journal_name_full 'Journal of Organic Chemistry'
_journal_page_first 9970
_journal_page_last 9978
_journal_paper_doi 10.1021/jo3020402
_journal_volume 77
_journal_year 2012
_chemical_absolute_configuration rm
_chemical_compound_source 'synthesis as described'
_chemical_formula_moiety 'C54 H70 O6, 1.0(C H2 Cl2)'
_chemical_formula_sum 'C55 H72 Cl2 O6'
_chemical_formula_weight 900.06
_chemical_name_systematic
;
 ?
;
_space_group_IT_number 4
_symmetry_cell_setting monoclinic
_symmetry_Int_Tables_number 4
_symmetry_space_group_name_Hall 'P 2yb'
_symmetry_space_group_name_H-M 'P 1 21 1'
_atom_sites_solution_hydrogens geom
_atom_sites_solution_primary direct
_atom_sites_solution_secondary difmap
_audit_creation_method 'WinGX routine CIF_UPDATE'
_cell_angle_alpha 90
_cell_angle_beta 108.0570(10)
_cell_angle_gamma 90
_cell_formula_units_Z 2
_cell_length_a 15.8720(4)
_cell_length_b 6.90200(10)
_cell_length_c 24.4250(6)
_cell_measurement_reflns_used 25642
_cell_measurement_temperature 293(2)
_cell_measurement_theta_max 27.103
_cell_measurement_theta_min 2.91
_cell_measurement_wavelength 0.71073
_cell_volume 2543.94(10)
_computing_cell_refinement 'HKL Scalepack (Otwinowski & Minor 1997)'
_computing_data_collection 'Collect (Bruker AXS BV, 1997-2004)'
_computing_data_reduction 'HKL Denzo and Scalepack (Otwinowski & Minor 1997)'
_computing_molecular_graphics 'Ortep-3 for Windows (Farrugia, 1997)'
_computing_publication_material 'WinGX publication routines (Farrugia, 1999)'
_computing_structure_refinement 'SHELXL-97 (Sheldrick, 2008)'
_computing_structure_solution 'SIR92 (Giacovazzo et al, 1993)'
_diffrn_ambient_temperature 293(2)
_diffrn_detector 'CCD plate'
_diffrn_detector_area_resol_mean 9
_diffrn_measured_fraction_theta_full 0.969
_diffrn_measured_fraction_theta_max 0.967
_diffrn_measurement_device '95mm CCD camera on \k-goniostat'
_diffrn_measurement_device_type KappaCCD
_diffrn_measurement_method 'CCD rotation images, thick slices'
_diffrn_orient_matrix_type 'by Bruker AXS Collect from scalepack cell'
_diffrn_orient_matrix_UB_11 -0.226823E-1
_diffrn_orient_matrix_UB_12 -0.931635E-1
_diffrn_orient_matrix_UB_13 0.234798E-1
_diffrn_orient_matrix_UB_21 0.220489E-1
_diffrn_orient_matrix_UB_22 0.867724E-1
_diffrn_orient_matrix_UB_23 0.342636E-1
_diffrn_orient_matrix_UB_31 -0.582306E-1
_diffrn_orient_matrix_UB_32 0.691456E-1
_diffrn_orient_matrix_UB_33 -0.113627E-1
_diffrn_radiation_monochromator graphite
_diffrn_radiation_probe x-ray
_diffrn_radiation_type MoK\a
_diffrn_radiation_wavelength 0.71073
_diffrn_reflns_av_R_equivalents 0.0413
_diffrn_reflns_av_unetI/netI 0.0688
_diffrn_reflns_limit_h_max 18
_diffrn_reflns_limit_h_min -20
_diffrn_reflns_limit_k_max 8
_diffrn_reflns_limit_k_min -8
_diffrn_reflns_limit_l_max 30
_diffrn_reflns_limit_l_min -31
_diffrn_reflns_number 25703
_diffrn_reflns_reduction_process
;
 Scaled and merged with Sortav
 R.H. Blessing, (1987) Cryst. Rev. 1, 3-58
 R.H. Blessing, (1989) J. Appl. Cryst. 22, 396-397
;
_diffrn_reflns_theta_full 25.5
_diffrn_reflns_theta_max 27.15
_diffrn_reflns_theta_min 3.35
_diffrn_source 'Enraf Nonius FR590'
_exptl_absorpt_coefficient_mu 0.175
_exptl_absorpt_correction_type none
_exptl_crystal_colour colourless
_exptl_crystal_density_diffrn 1.175
_exptl_crystal_description prism
_exptl_crystal_F_000 968
_exptl_crystal_size_max 0.35
_exptl_crystal_size_mid 0.2
_exptl_crystal_size_min 0.1
_refine_diff_density_max 0.157
_refine_diff_density_min -0.126
_refine_diff_density_rms 0.026
_refine_ls_abs_structure_details 'Flack H D (1983), Acta Cryst. A39, 876-881'
_refine_ls_abs_structure_Flack -0.1(3)
_refine_ls_extinction_method none
_refine_ls_goodness_of_fit_ref 0.883
_refine_ls_hydrogen_treatment constr
_refine_ls_matrix_type full
_refine_ls_number_parameters 701
_refine_ls_number_reflns 10396
_refine_ls_number_restraints 273
_refine_ls_restrained_S_all 0.884
_refine_ls_R_factor_all 0.1099
_refine_ls_R_factor_gt 0.0582
_refine_ls_shift/su_max 0.031
_refine_ls_shift/su_mean 0.001
_refine_ls_structure_factor_coef Fsqd
_refine_ls_weighting_details 'calc w=1/[\s^2^(Fo^2^)+(0.0912P)^2^+0.5000P] where P=(Fo^2^+2Fc^2^)/3'
_refine_ls_weighting_scheme calc
_refine_ls_wR_factor_gt 0.1356
_refine_ls_wR_factor_ref 0.1643
_reflns_number_gt 6403
_reflns_number_total 10396
_reflns_threshold_expression >2\s(I)
_cod_data_source_file jo3020402_si_003.cif
_cod_data_source_block san567
_cod_database_code 4027736

loop_
_symmetry_equiv_pos_as_xyz
'x, y, z'
'-x, y+1/2, -z'

loop_
_atom_site_label
_atom_site_type_symbol
_atom_site_fract_x
_atom_site_fract_y
_atom_site_fract_z
_atom_site_U_iso_or_equiv
_atom_site_adp_type
_atom_site_occupancy
_atom_site_symmetry_multiplicity
_atom_site_calc_flag
_atom_site_refinement_flags
_atom_site_disorder_assembly
_atom_site_disorder_group
C1 C 0.28495(18) 0.6182(4) 0.05308(12) 0.0581(7) Uani 1 1 d . . .
C2 C 0.49999(16) 0.6363(4) 0.22923(11) 0.0520(6) Uani 1 1 d . . .
H2 H 0.4529 0.5418 0.2268 0.062 Uiso 1 1 calc R . .
C3 C 0.47084(16) 0.5847(3) 0.12450(11) 0.0492(6) Uani 1 1 d . . .
H3 H 0.4244 0.495 0.1272 0.059 Uiso 1 1 calc R . .
C4 C 0.02318(19) 0.2832(5) 0.07178(13) 0.0633(7) Uani 1 1 d . . .
H4 H -0.0333 0.3202 0.0715 0.076 Uiso 1 1 calc R . .
C5 C 0.42551(17) 0.7829(4) 0.10918(12) 0.0522(6) Uani 1 1 d . . .
C6 C -0.06991(18) -0.1608(4) 0.09346(12) 0.0606(7) Uani 1 1 d . . .
C7 C 0.04702(17) 0.0891(4) 0.07911(11) 0.0559(7) Uani 1 1 d . . .
C8 C -0.14094(16) -0.1646(4) 0.19153(13) 0.0552(7) Uani 1 1 d . . .
H8 H -0.0979 -0.0687 0.1873 0.066 Uiso 1 1 calc R . .
C9 C 0.35963(18) 0.7370(4) 0.04844(12) 0.0574(7) Uani 1 1 d . . .
C10 C -0.02499(18) -0.4125(4) 0.19629(12) 0.0612(7) Uani 1 1 d . . .
H10A H 0.0153 -0.3177 0.189 0.073 Uiso 1 1 calc R . .
H10B H -0.0126 -0.5366 0.1818 0.073 Uiso 1 1 calc R . .
C11 C 0.54177(16) 0.5775(3) 0.18243(12) 0.0521(6) Uani 1 1 d . . .
H11 H 0.5879 0.6719 0.1824 0.062 Uiso 1 1 calc R . .
C12 C 0.18942(18) 0.1759(4) 0.07151(12) 0.0619(7) Uani 1 1 d . . .
H12 H 0.2457 0.1394 0.0713 0.074 Uiso 1 1 calc R . .
C13 C 0.13173(18) 0.0368(4) 0.07854(13) 0.0640(7) Uani 1 1 d . . .
H13 H 0.1491 -0.0924 0.0829 0.077 Uiso 1 1 calc R . .
C14 C 0.6460(2) 0.3552(5) 0.25526(15) 0.0752(9) Uani 1 1 d . . .
H14A H 0.6973 0.4377 0.2603 0.09 Uiso 1 1 calc R . .
H14B H 0.6664 0.2222 0.2615 0.09 Uiso 1 1 calc R . .
C15 C -0.14054(18) -0.2861(4) 0.10109(12) 0.0605(7) Uani 1 1 d . . .
C16 C 0.4540(2) 0.8339(4) 0.21539(13) 0.0653(8) Uani 1 1 d . . .
H16A H 0.4251 0.8632 0.2441 0.078 Uiso 1 1 calc R . .
H16B H 0.4983 0.933 0.2178 0.078 Uiso 1 1 calc R . .
C17 C -0.12868(18) -0.1768(4) 0.25547(13) 0.0591(7) Uani 1 1 d . . .
H17 H -0.1692 -0.2756 0.2615 0.071 Uiso 1 1 calc R . .
C18 C 0.38516(19) 0.8409(4) 0.15553(12) 0.0627(7) Uani 1 1 d . . .
H18A H 0.3367 0.7539 0.1545 0.075 Uiso 1 1 calc R . .
H18B H 0.3614 0.971 0.148 0.075 Uiso 1 1 calc R . .
C19 C 0.4890(2) 0.9401(4) 0.10171(15) 0.0735(9) Uani 1 1 d . . .
H19A H 0.4581 1.0614 0.0932 0.11 Uiso 1 1 calc R . .
H19B H 0.5112 0.9054 0.0707 0.11 Uiso 1 1 calc R . .
H19C H 0.5376 0.9522 0.1366 0.11 Uiso 1 1 calc R . .
C20 C 0.08095(18) 0.4212(4) 0.06491(13) 0.0620(7) Uani 1 1 d . . .
H20 H 0.0635 0.5503 0.0603 0.074 Uiso 1 1 calc R . .
C21 C 0.41798(19) 0.6170(5) 0.02029(13) 0.0664(8) Uani 1 1 d . . .
H21A H 0.3831 0.5161 -0.004 0.08 Uiso 1 1 calc R . .
H21B H 0.4424 0.6998 -0.0031 0.08 Uiso 1 1 calc R . .
C22 C -0.23084(18) -0.1028(4) 0.14967(15) 0.0728(9) Uani 1 1 d . . .
H22A H -0.2792 -0.1658 0.1592 0.087 Uiso 1 1 calc R . .
H22B H -0.2385 0.0365 0.1506 0.087 Uiso 1 1 calc R . .
C23 C -0.0091(2) -0.4277(4) 0.26117(13) 0.0663(8) Uani 1 1 d . . .
H23A H 0.0528 -0.4577 0.2801 0.08 Uiso 1 1 calc R . .
H23B H -0.0442 -0.5336 0.2686 0.08 Uiso 1 1 calc R . .
C24 C 0.16532(17) 0.3700(4) 0.06470(11) 0.0533(6) Uani 1 1 d . . .
C25 C 0.4928(2) 0.5274(4) 0.06987(13) 0.0674(8) Uani 1 1 d . . .
H25A H 0.4938 0.3876 0.066 0.081 Uiso 1 1 calc R . .
H25B H 0.55 0.5789 0.0705 0.081 Uiso 1 1 calc R . .
C26 C -0.0320(2) -0.0396(5) 0.37238(15) 0.0753(9) Uani 1 1 d . . .
H26 H 0.0041 0.0508 0.3582 0.09 Uiso 1 1 calc R . .
C27 C 0.56540(18) 0.6199(4) 0.29137(13) 0.0631(7) Uani 1 1 d . . .
C28 C 0.0872(3) -0.2840(6) 0.38292(14) 0.0904(11) Uani 1 1 d . . .
H28A H 0.1004 -0.4151 0.3738 0.109 Uiso 1 1 calc R . .
H28B H 0.1215 -0.1962 0.3672 0.109 Uiso 1 1 calc R . .
C29 C 0.60079(19) 0.4091(4) 0.29923(14) 0.0659(8) Uani 1 1 d . . .
H29 H 0.5487 0.325 0.2917 0.079 Uiso 1 1 calc R . .
C30 C -0.1279(2) 0.0188(5) 0.34368(17) 0.0852(10) Uani 1 1 d . . .
H30A H -0.1667 -0.0695 0.3554 0.102 Uiso 1 1 calc R . .
H30B H -0.1376 0.1482 0.356 0.102 Uiso 1 1 calc R . .
C31 C -0.22723(18) -0.1682(5) 0.09041(15) 0.0726(9) Uani 1 1 d . . .
H31A H -0.227 -0.0568 0.0662 0.087 Uiso 1 1 calc R . .
H31B H -0.2782 -0.248 0.0714 0.087 Uiso 1 1 calc R . .
C32 C -0.1502(2) 0.0149(4) 0.27879(17) 0.0773(9) Uani 1 1 d . . .
H32A H -0.1178 0.1175 0.2671 0.093 Uiso 1 1 calc R . .
H32B H -0.2129 0.0413 0.2617 0.093 Uiso 1 1 calc R . .
C35 C 0.58426(19) 0.3767(4) 0.19450(14) 0.0663(8) Uani 1 1 d . . .
H35A H 0.5378 0.2799 0.1878 0.08 Uiso 1 1 calc R . .
H35B H 0.6171 0.3521 0.1677 0.08 Uiso 1 1 calc R . .
C36 C -0.0121(2) -0.2440(4) 0.35356(13) 0.0676(8) Uani 1 1 d . . .
C37 C 0.5149(2) 0.6507(6) 0.33534(14) 0.0867(10) Uani 1 1 d . . .
H37A H 0.4942 0.7836 0.3328 0.104 Uiso 1 1 calc R . .
H37B H 0.4633 0.5668 0.3254 0.104 Uiso 1 1 calc R . .
C38 C -0.1838(2) -0.5192(4) 0.16601(15) 0.0738(8) Uani 1 1 d . . .
H38A H -0.2432 -0.4828 0.1444 0.111 Uiso 1 1 calc R . .
H38B H -0.1808 -0.5452 0.2052 0.111 Uiso 1 1 calc R . .
H38C H -0.1672 -0.6333 0.1494 0.111 Uiso 1 1 calc R . .
C39 C -0.0032(3) -0.0144(6) 0.43775(17) 0.0991(12) Uani 1 1 d . C .
H39A H -0.013 0.119 0.4467 0.119 Uiso 1 1 calc R . .
H39B H -0.0397 -0.0962 0.4535 0.119 Uiso 1 1 calc R . .
C40 C 0.6400(2) 0.7692(5) 0.30163(17) 0.0901(11) Uani 1 1 d . . .
H40A H 0.6697 0.7534 0.2731 0.135 Uiso 1 1 calc R . .
H40B H 0.6816 0.7505 0.3393 0.135 Uiso 1 1 calc R . .
H40C H 0.6156 0.8974 0.2989 0.135 Uiso 1 1 calc R . .
C41 C 0.6581(2) 0.3661(6) 0.36084(18) 0.0917(11) Uani 1 1 d . . .
H41A H 0.6752 0.2306 0.3637 0.11 Uiso 1 1 calc R . .
H41B H 0.7118 0.443 0.3696 0.11 Uiso 1 1 calc R . .
C42 C -0.0666(3) -0.4027(5) 0.37170(16) 0.0949(12) Uani 1 1 d . . .
H42A H -0.0599 -0.3898 0.412 0.142 Uiso 1 1 calc R . .
H42B H -0.0459 -0.528 0.3646 0.142 Uiso 1 1 calc R . .
H42C H -0.128 -0.3891 0.3498 0.142 Uiso 1 1 calc R . .
C43 C 0.1167(4) -0.2604(7) 0.44874(16) 0.1120(14) Uani 1 1 d . C .
H43A H 0.0889 -0.3599 0.4653 0.134 Uiso 1 1 calc R . .
H43B H 0.1804 -0.2777 0.4639 0.134 Uiso 1 1 calc R . .
C44 C 0.5713(3) 0.6090(7) 0.39738(17) 0.1095(14) Uani 1 1 d . . .
H44A H 0.6181 0.705 0.4093 0.131 Uiso 1 1 calc R . .
H44B H 0.5346 0.6212 0.4224 0.131 Uiso 1 1 calc R . .
C47 C 0.6123(3) 0.4086(7) 0.40448(19) 0.1045(13) Uani 1 1 d . . .
H47 H 0.6525 0.39 0.4436 0.125 Uiso 1 1 calc R A 1
C51 C 0.0925(4) -0.0647(8) 0.46603(18) 0.1099(14) Uani 1 1 d . . .
H51 H 0.1061 -0.0592 0.508 0.132 Uiso 1 1 calc R B 1
C90 C -0.01525(19) -0.0515(4) 0.08688(12) 0.0604(7) Uani 1 1 d . . .
C91 C 0.22826(18) 0.5117(4) 0.05768(12) 0.0592(7) Uani 1 1 d . . .
C92 C -0.03295(19) -0.2413(4) 0.28718(12) 0.0575(7) Uani 1 1 d . . .
H92 H 0.0052 -0.1404 0.2793 0.069 Uiso 1 1 calc R . .
C93 C -0.12016(16) -0.3533(4) 0.16453(12) 0.0533(6) Uani 1 1 d . . .
O1 O -0.15233(14) -0.4504(3) 0.06297(9) 0.0727(6) Uani 1 1 d . . .
H1X H -0.1493 -0.4146 0.0316 0.109 Uiso 1 1 calc R . .
O2 O 0.32756(14) 0.9137(3) 0.01810(9) 0.0731(6) Uani 1 1 d . . .
H2X H 0.286 0.8895 -0.0108 0.11 Uiso 1 1 calc R . .
O6_1 O 0.1598(7) 0.0460(18) 0.4486(6) 0.092(3) Uani 0.5 1 d PDU C 1
C46_1 C 0.1980(14) 0.195(3) 0.4804(8) 0.117(6) Uani 0.5 1 d PDU C 1
O5_1 O 0.2093(10) 0.191(3) 0.5303(6) 0.189(8) Uani 0.5 1 d PDU C 1
C49_1 C 0.2459(14) 0.319(3) 0.4501(12) 0.127(6) Uani 0.5 1 d PDU C 1
H49A_1 H 0.2747 0.4234 0.4755 0.153 Uiso 0.5 1 calc PR C 1
H49B_1 H 0.2032 0.3757 0.4166 0.153 Uiso 0.5 1 calc PR C 1
C52_1 C 0.3144(9) 0.211(3) 0.4311(7) 0.126(5) Uani 0.5 1 d PDU C 1
H52_1 H 0.29 0.1398 0.3975 0.152 Uiso 0.5 1 calc PR C 1
C55_1 C 0.3914(7) 0.1967(19) 0.4490(5) 0.107(3) Uani 0.5 1 d PDU C 1
H55_1 H 0.4218 0.2576 0.4834 0.129 Uiso 0.5 1 calc PR C 1
C45_1 C 0.4448(11) 0.076(3) 0.4158(12) 0.133(6) Uani 0.5 1 d PDU C 1
H45A_1 H 0.4495 -0.0586 0.4278 0.16 Uiso 0.5 1 calc PR C 1
H45B_1 H 0.416 0.0821 0.3746 0.16 Uiso 0.5 1 calc PR C 1
O4_1 O 0.5937(13) 0.131(2) 0.4734(7) 0.195(7) Uani 0.5 1 d PDU C 1
C53_1 C 0.5344(12) 0.169(3) 0.4316(10) 0.114(6) Uani 0.5 1 d PDU C 1
O3_1 O 0.5352(11) 0.3123(16) 0.3969(7) 0.103(3) Uani 0.5 1 d PDU C 1
O6_2 O 0.1322(7) 0.1060(17) 0.4447(5) 0.094(3) Uani 0.5 1 d PDU C 2
C46_2 C 0.1930(9) 0.204(2) 0.4840(5) 0.078(3) Uani 0.5 1 d PDU C 2
O5_2 O 0.1800(9) 0.2413(18) 0.5265(6) 0.132(4) Uani 0.5 1 d PDU C 2
C49_2 C 0.2565(11) 0.303(2) 0.4597(10) 0.089(4) Uani 0.5 1 d PDU C 2
H49A_2 H 0.2883 0.4017 0.4863 0.106 Uiso 0.5 1 calc PR C 2
H49B_2 H 0.2243 0.3651 0.4238 0.106 Uiso 0.5 1 calc PR C 2
C52_2 C 0.3225(7) 0.1579(17) 0.4490(5) 0.084(3) Uani 0.5 1 d PDU C 2
H52_2 H 0.33 0.0427 0.4698 0.101 Uiso 0.5 1 calc PR C 2
C55_2 C 0.3644(9) 0.176(2) 0.4179(5) 0.127(4) Uani 0.5 1 d PDU C 2
H55_2 H 0.3492 0.2692 0.3891 0.152 Uiso 0.5 1 calc PR C 2
C45_2 C 0.4474(11) 0.041(2) 0.4247(10) 0.116(4) Uani 0.5 1 d PDU C 2
H45A_2 H 0.4517 -0.0536 0.4549 0.139 Uiso 0.5 1 calc PR C 2
H45B_2 H 0.4403 -0.0289 0.3891 0.139 Uiso 0.5 1 calc PR C 2
O4_2 O 0.5760(13) 0.192(2) 0.4869(5) 0.152(5) Uani 0.5 1 d PDU C 2
C53_2 C 0.5294(10) 0.159(3) 0.4393(7) 0.100(4) Uani 0.5 1 d PDU C 2
O3_2 O 0.5427(11) 0.2367(13) 0.3934(6) 0.088(3) Uani 0.5 1 d PDU C 2
Cl1_3 Cl 0.1369(6) 0.1462(13) 0.2609(5) 0.171(4) Uani 0.225(7) 1 d PDU D 1
Cl2_3 Cl 0.3129(6) 0.2569(13) 0.2428(5) 0.171(4) Uani 0.225(7) 1 d PDU D 1
C99_3 C 0.2033(14) 0.255(5) 0.2308(19) 0.171(4) Uani 0.225(7) 1 d PDU D 1
H99A_3 H 0.1887 0.391 0.2321 0.206 Uiso 0.225(7) 1 calc PR D 1
H99B_3 H 0.1797 0.2184 0.1906 0.206 Uiso 0.225(7) 1 calc PR D 1
Cl1_4 Cl 0.2175(12) -0.075(5) 0.2557(9) 0.444(15) Uani 0.357(15) 1 d PDU E 2
Cl2_4 Cl 0.2789(15) 0.345(6) 0.2464(10) 0.444(15) Uani 0.357(15) 1 d PDU E 2
C99_4 C 0.267(3) 0.130(5) 0.269(2) 0.444(15) Uani 0.357(15) 1 d PDU E 2
H99A_4 H 0.328 0.0865 0.28 0.533 Uiso 0.357(15) 1 calc PR E 2
H99B_4 H 0.2567 0.1617 0.3048 0.533 Uiso 0.357(15) 1 calc PR E 2
Cl1_5 Cl 0.221(2) 0.161(9) 0.2307(14) 0.40(2) Uani 0.101(9) 1 d PDU F 3
Cl2_5 Cl 0.223(2) 0.605(9) 0.2233(11) 0.40(2) Uani 0.101(9) 1 d PDU F 3
C99_5 C 0.185(3) 0.384(9) 0.223(5) 0.40(2) Uani 0.101(9) 1 d PDU F 3
H99A_5 H 0.1547 0.3925 0.2518 0.481 Uiso 0.101(9) 1 calc PR F 3
H99B_5 H 0.1387 0.3793 0.1865 0.481 Uiso 0.101(9) 1 calc PR F 3
Cl1_6 Cl 0.1710(12) 0.123(5) 0.2574(10) 0.474(14) Uani 0.318(16) 1 d PDU G 4
Cl2_6 Cl 0.2401(10) 0.540(5) 0.2610(13) 0.474(14) Uani 0.318(16) 1 d PDU G 4
C99_6 C 0.235(3) 0.312(5) 0.277(3) 0.474(14) Uani 0.318(16) 1 d PDU G 4
H99A_6 H 0.2416 0.3196 0.3183 0.569 Uiso 0.318(16) 1 calc PR G 4
H99B_6 H 0.2916 0.2638 0.2759 0.569 Uiso 0.318(16) 1 calc PR G 4

loop_
_atom_site_aniso_label
_atom_site_aniso_U_11
_atom_site_aniso_U_22
_atom_site_aniso_U_33
_atom_site_aniso_U_23
_atom_site_aniso_U_13
_atom_site_aniso_U_12
C1 0.0584(16) 0.0677(17) 0.0511(16) -0.0058(13) 0.0213(12) -0.0072(14)
C2 0.0496(14) 0.0452(13) 0.0631(17) -0.0083(11) 0.0204(12) -0.0006(11)
C3 0.0519(14) 0.0389(12) 0.0673(17) -0.0086(11) 0.0338(13) -0.0087(10)
C4 0.0508(15) 0.0708(19) 0.074(2) 0.0008(14) 0.0282(14) 0.0017(13)
C5 0.0549(14) 0.0443(13) 0.0602(17) -0.0060(11) 0.0217(13) -0.0014(11)
C6 0.0595(16) 0.0694(17) 0.0529(17) 0.0119(13) 0.0172(13) -0.0037(14)
C7 0.0576(15) 0.0673(17) 0.0455(15) 0.0035(12) 0.0199(12) -0.0078(13)
C8 0.0469(13) 0.0472(13) 0.0755(19) 0.0126(12) 0.0249(13) 0.0013(11)
C9 0.0590(16) 0.0608(16) 0.0579(17) -0.0034(13) 0.0263(13) -0.0076(13)
C10 0.0626(16) 0.0638(16) 0.0591(17) 0.0027(13) 0.0216(13) 0.0195(13)
C11 0.0458(13) 0.0392(12) 0.0763(18) -0.0035(12) 0.0263(13) -0.0038(10)
C12 0.0482(15) 0.0740(19) 0.0683(19) 0.0026(14) 0.0251(13) 0.0016(13)
C13 0.0599(16) 0.0608(16) 0.074(2) 0.0074(14) 0.0251(14) 0.0044(14)
C14 0.0619(17) 0.0597(17) 0.107(3) 0.0097(17) 0.0308(18) 0.0158(14)
C15 0.0510(15) 0.0656(18) 0.0617(18) 0.0126(14) 0.0128(13) -0.0049(13)
C16 0.0757(18) 0.0557(16) 0.0634(19) -0.0097(13) 0.0201(15) 0.0164(14)
C17 0.0609(16) 0.0452(14) 0.083(2) 0.0039(13) 0.0394(15) 0.0013(12)
C18 0.0688(17) 0.0608(16) 0.0580(17) -0.0065(13) 0.0186(14) 0.0200(14)
C19 0.082(2) 0.0462(15) 0.089(2) -0.0011(14) 0.0221(17) -0.0204(14)
C20 0.0586(16) 0.0623(17) 0.0701(19) -0.0009(14) 0.0273(14) -0.0013(13)
C21 0.0753(19) 0.0717(18) 0.0651(19) -0.0155(15) 0.0407(16) -0.0213(16)
C22 0.0522(15) 0.0607(17) 0.106(3) 0.0196(17) 0.0248(16) 0.0078(13)
C23 0.0757(18) 0.0612(17) 0.0634(18) 0.0079(14) 0.0239(14) 0.0234(14)
C24 0.0531(15) 0.0642(17) 0.0440(15) -0.0020(12) 0.0172(11) -0.0076(12)
C25 0.083(2) 0.0542(16) 0.083(2) -0.0075(14) 0.0517(18) -0.0028(14)
C26 0.093(2) 0.0653(18) 0.087(2) -0.0082(16) 0.0566(19) -0.0080(17)
C27 0.0597(16) 0.0577(16) 0.0683(19) -0.0027(13) 0.0144(14) 0.0046(13)
C28 0.110(3) 0.102(3) 0.059(2) 0.0005(18) 0.0257(19) 0.022(2)
C29 0.0538(15) 0.0590(16) 0.084(2) 0.0078(14) 0.0201(15) 0.0052(13)
C30 0.100(2) 0.0635(19) 0.117(3) -0.0220(18) 0.071(2) -0.0023(18)
C31 0.0517(16) 0.0750(19) 0.085(2) 0.0261(17) 0.0126(15) -0.0004(14)
C32 0.0754(19) 0.0572(17) 0.114(3) -0.0013(17) 0.0512(19) 0.0118(15)
C35 0.0648(17) 0.0528(15) 0.094(2) -0.0030(14) 0.0422(16) 0.0075(13)
C36 0.092(2) 0.0579(16) 0.0645(19) 0.0008(13) 0.0417(17) 0.0013(15)
C37 0.093(2) 0.100(3) 0.063(2) -0.0038(17) 0.0184(17) 0.030(2)
C38 0.086(2) 0.0572(17) 0.084(2) 0.0102(15) 0.0348(18) -0.0092(15)
C39 0.144(4) 0.090(3) 0.090(3) -0.025(2) 0.075(3) -0.020(3)
C40 0.081(2) 0.0641(18) 0.099(3) -0.0065(18) -0.0091(19) -0.0080(17)
C41 0.079(2) 0.082(2) 0.104(3) 0.023(2) 0.013(2) 0.0170(18)
C42 0.154(3) 0.068(2) 0.082(2) 0.0090(17) 0.064(2) -0.007(2)
C43 0.152(4) 0.125(4) 0.058(2) -0.005(2) 0.030(2) 0.008(3)
C44 0.129(3) 0.125(3) 0.066(2) 0.002(2) 0.017(2) 0.032(3)
C47 0.100(3) 0.120(4) 0.080(3) 0.019(2) 0.009(2) 0.000(3)
C51 0.146(4) 0.125(4) 0.069(2) -0.015(2) 0.049(3) -0.024(3)
C90 0.0612(16) 0.0697(17) 0.0527(17) 0.0049(13) 0.0211(13) -0.0028(14)
C91 0.0533(15) 0.0726(18) 0.0541(16) -0.0065(13) 0.0200(13) -0.0069(14)
C92 0.0686(17) 0.0502(14) 0.0619(18) 0.0051(12) 0.0323(14) 0.0066(13)
C93 0.0511(14) 0.0482(14) 0.0645(17) 0.0098(12) 0.0235(13) 0.0034(11)
O1 0.0757(12) 0.0753(13) 0.0605(12) -0.0016(10) 0.0112(11) -0.0123(10)
O2 0.0788(14) 0.0725(13) 0.0655(14) 0.0105(10) 0.0188(10) -0.0024(11)
O6_1 0.091(6) 0.113(7) 0.071(4) -0.017(4) 0.025(4) 0.021(4)
C46_1 0.100(12) 0.148(12) 0.104(9) -0.054(8) 0.031(9) 0.017(9)
O5_1 0.118(8) 0.35(2) 0.083(6) -0.067(7) 0.007(5) 0.001(9)
C49_1 0.088(9) 0.121(10) 0.157(14) -0.014(9) 0.016(9) 0.026(6)
C52_1 0.133(8) 0.153(12) 0.103(10) 0.056(8) 0.051(7) 0.067(8)
C55_1 0.116(7) 0.132(8) 0.077(7) -0.005(7) 0.034(6) -0.008(6)
C45_1 0.149(8) 0.100(10) 0.191(14) 0.050(9) 0.113(8) 0.033(6)
O4_1 0.216(11) 0.133(11) 0.198(15) 0.103(11) 0.011(11) 0.027(9)
C53_1 0.142(9) 0.072(9) 0.141(14) 0.040(9) 0.061(8) 0.029(7)
O3_1 0.129(6) 0.093(8) 0.093(6) 0.033(6) 0.043(4) 0.018(7)
O6_2 0.097(7) 0.118(8) 0.061(4) -0.016(5) 0.016(4) -0.001(5)
C46_2 0.054(6) 0.101(8) 0.068(7) 0.001(6) 0.001(5) 0.023(5)
O5_2 0.157(11) 0.136(6) 0.132(8) -0.070(5) 0.087(8) -0.022(7)
C49_2 0.047(5) 0.114(9) 0.098(7) -0.009(6) 0.013(5) 0.022(4)
C52_2 0.071(6) 0.093(6) 0.092(8) 0.033(5) 0.029(5) 0.011(4)
C55_2 0.139(8) 0.166(10) 0.090(8) 0.002(7) 0.058(6) 0.070(8)
C45_2 0.170(8) 0.085(8) 0.144(9) 0.028(7) 0.121(7) 0.053(5)
O4_2 0.246(12) 0.139(10) 0.072(4) 0.019(5) 0.051(6) 0.058(7)
C53_2 0.144(8) 0.097(11) 0.076(6) 0.020(6) 0.062(6) 0.064(7)
O3_2 0.119(6) 0.063(6) 0.080(4) 0.011(5) 0.029(4) 0.010(5)
Cl1_3 0.120(4) 0.158(6) 0.264(8) 0.003(4) 0.100(5) -0.002(3)
Cl2_3 0.120(4) 0.158(6) 0.264(8) 0.003(4) 0.100(5) -0.002(3)
C99_3 0.120(4) 0.158(6) 0.264(8) 0.003(4) 0.100(5) -0.002(3)
Cl1_4 0.194(11) 0.77(4) 0.409(14) -0.07(2) 0.154(9) -0.101(17)
Cl2_4 0.194(11) 0.77(4) 0.409(14) -0.07(2) 0.154(9) -0.101(17)
C99_4 0.194(11) 0.77(4) 0.409(14) -0.07(2) 0.154(9) -0.101(17)
Cl1_5 0.187(18) 0.89(5) 0.126(13) -0.06(3) 0.052(11) -0.24(2)
Cl2_5 0.187(18) 0.89(5) 0.126(13) -0.06(3) 0.052(11) -0.24(2)
C99_5 0.187(18) 0.89(5) 0.126(13) -0.06(3) 0.052(11) -0.24(2)
Cl1_6 0.172(8) 0.80(4) 0.510(19) 0.16(2) 0.191(10) 0.077(15)
Cl2_6 0.172(8) 0.80(4) 0.510(19) 0.16(2) 0.191(10) 0.077(15)
C99_6 0.172(8) 0.80(4) 0.510(19) 0.16(2) 0.191(10) 0.077(15)

loop_
_atom_type_symbol
_atom_type_description
_atom_type_scat_dispersion_real
_atom_type_scat_dispersion_imag
_atom_type_scat_source
C C 0.0033 0.0016 'International Tables Vol C Tables 4.2.6.8 and 6.1.1.4'
H H 0.0000 0.0000 'International Tables Vol C Tables 4.2.6.8 and 6.1.1.4'
O O 0.0106 0.006 'International Tables Vol C Tables 4.2.6.8 and 6.1.1.4'
Cl Cl 0.1484 0.1585 'International Tables Vol C Tables 4.2.6.8 and 6.1.1.4'

loop_
_geom_angle_atom_site_label_1
_geom_angle_atom_site_label_2
_geom_angle_atom_site_label_3
_geom_angle
C91 C1 C9 175.6(3)
C16 C2 C11 110.8(2)
C16 C2 C27 114.1(2)
C11 C2 C27 113.2(2)
C16 C2 H2 106
C11 C2 H2 106
C27 C2 H2 106
C11 C3 C25 120.2(2)
C11 C3 C5 114.44(19)
C25 C3 C5 103.5(2)
C11 C3 H3 105.9
C25 C3 H3 105.9
C5 C3 H3 105.9
C20 C4 C7 121.4(3)
C20 C4 H4 119.3
C7 C4 H4 119.3
C18 C5 C19 110.4(2)
C18 C5 C3 109.1(2)
C19 C5 C3 112.6(2)
C18 C5 C9 116.7(2)
C19 C5 C9 107.6(2)
C3 C5 C9 100.1(2)
C90 C6 C15 176.8(3)
C4 C7 C13 118.2(3)
C4 C7 C90 119.8(3)
C13 C7 C90 122.0(3)
C17 C8 C22 119.8(2)
C17 C8 C93 114.7(2)
C22 C8 C93 103.2(2)
C17 C8 H8 106
C22 C8 H8 106
C93 C8 H8 106
O2 C9 C1 110.3(2)
O2 C9 C21 112.9(2)
C1 C9 C21 110.0(2)
O2 C9 C5 110.1(2)
C1 C9 C5 111.0(2)
C21 C9 C5 102.3(2)
C93 C10 C23 111.4(2)
C93 C10 H10A 109.4
C23 C10 H10A 109.4
C93 C10 H10B 109.4
C23 C10 H10B 109.4
H10A C10 H10B 108
C3 C11 C35 111.5(2)
C3 C11 C2 108.57(19)
C35 C11 C2 111.1(2)
C3 C11 H11 108.5
C35 C11 H11 108.5
C2 C11 H11 108.5
C13 C12 C24 121.3(3)
C13 C12 H12 119.3
C24 C12 H12 119.3
C12 C13 C7 120.1(3)
C12 C13 H13 119.9
C7 C13 H13 119.9
C35 C14 C29 111.6(2)
C35 C14 H14A 109.3
C29 C14 H14A 109.3
C35 C14 H14B 109.3
C29 C14 H14B 109.3
H14A C14 H14B 108
O1 C15 C6 109.4(2)
O1 C15 C31 111.9(2)
C6 C15 C31 110.0(2)
O1 C15 C93 110.8(2)
C6 C15 C93 111.7(2)
C31 C15 C93 103.0(2)
C18 C16 C2 112.8(2)
C18 C16 H16A 109
C2 C16 H16A 109
C18 C16 H16B 109
C2 C16 H16B 109
H16A C16 H16B 107.8
C8 C17 C32 111.4(2)
C8 C17 C92 109.0(2)
C32 C17 C92 111.4(3)
C8 C17 H17 108.3
C32 C17 H17 108.3
C92 C17 H17 108.3
C5 C18 C16 111.3(2)
C5 C18 H18A 109.4
C16 C18 H18A 109.4
C5 C18 H18B 109.4
C16 C18 H18B 109.4
H18A C18 H18B 108
C5 C19 H19A 109.5
C5 C19 H19B 109.5
H19A C19 H19B 109.5
C5 C19 H19C 109.5
H19A C19 H19C 109.5
H19B C19 H19C 109.5
C4 C20 C24 120.5(3)
C4 C20 H20 119.7
C24 C20 H20 119.7
C25 C21 C9 106.6(2)
C25 C21 H21A 110.4
C9 C21 H21A 110.4
C25 C21 H21B 110.4
C9 C21 H21B 110.4
H21A C21 H21B 108.6
C31 C22 C8 104.3(2)
C31 C22 H22A 110.9
C8 C22 H22A 110.9
C31 C22 H22B 110.9
C8 C22 H22B 110.9
H22A C22 H22B 108.9
C10 C23 C92 112.9(2)
C10 C23 H23A 109
C92 C23 H23A 109
C10 C23 H23B 109
C92 C23 H23B 109
H23A C23 H23B 107.8
C20 C24 C12 118.4(2)
C20 C24 C91 122.1(3)
C12 C24 C91 119.5(2)
C3 C25 C21 104.7(2)
C3 C25 H25A 110.8
C21 C25 H25A 110.8
C3 C25 H25B 110.8
C21 C25 H25B 110.8
H25A C25 H25B 108.9
C30 C26 C39 112.6(3)
C30 C26 C36 111.9(3)
C39 C26 C36 113.1(3)
C30 C26 H26 106.2
C39 C26 H26 106.2
C36 C26 H26 106.2
C40 C27 C37 109.6(3)
C40 C27 C29 112.3(2)
C37 C27 C29 106.8(3)
C40 C27 C2 111.1(3)
C37 C27 C2 109.6(2)
C29 C27 C2 107.2(2)
C43 C28 C36 113.8(3)
C43 C28 H28A 108.8
C36 C28 H28A 108.8
C43 C28 H28B 108.8
C36 C28 H28B 108.8
H28A C28 H28B 107.7
C14 C29 C41 112.5(3)
C14 C29 C27 112.1(3)
C41 C29 C27 112.8(3)
C14 C29 H29 106.3
C41 C29 H29 106.3
C27 C29 H29 106.3
C32 C30 C26 110.7(2)
C32 C30 H30A 109.5
C26 C30 H30A 109.5
C32 C30 H30B 109.5
C26 C30 H30B 109.5
H30A C30 H30B 108.1
C22 C31 C15 106.7(2)
C22 C31 H31A 110.4
C15 C31 H31A 110.4
C22 C31 H31B 110.4
C15 C31 H31B 110.4
H31A C31 H31B 108.6
C30 C32 C17 113.6(3)
C30 C32 H32A 108.8
C17 C32 H32A 108.8
C30 C32 H32B 108.8
C17 C32 H32B 108.8
H32A C32 H32B 107.7
C14 C35 C11 113.0(2)
C14 C35 H35A 109
C11 C35 H35A 109
C14 C35 H35B 109
C11 C35 H35B 109
H35A C35 H35B 107.8
C28 C36 C42 108.8(3)
C28 C36 C26 107.4(3)
C42 C36 C26 112.2(2)
C28 C36 C92 110.2(2)
C42 C36 C92 110.6(3)
C26 C36 C92 107.6(2)
C44 C37 C27 113.2(3)
C44 C37 H37A 108.9
C27 C37 H37A 108.9
C44 C37 H37B 108.9
C27 C37 H37B 108.9
H37A C37 H37B 107.8
C93 C38 H38A 109.5
C93 C38 H38B 109.5
H38A C38 H38B 109.5
C93 C38 H38C 109.5
H38A C38 H38C 109.5
H38B C38 H38C 109.5
C51 C39 C26 112.8(3)
C51 C39 H39A 109
C26 C39 H39A 109
C51 C39 H39B 109
C26 C39 H39B 109
H39A C39 H39B 107.8
C27 C40 H40A 109.5
C27 C40 H40B 109.5
H40A C40 H40B 109.5
C27 C40 H40C 109.5
H40A C40 H40C 109.5
H40B C40 H40C 109.5
C47 C41 C29 113.1(3)
C47 C41 H41A 109
C29 C41 H41A 109
C47 C41 H41B 109
C29 C41 H41B 109
H41A C41 H41B 107.8
C36 C42 H42A 109.5
C36 C42 H42B 109.5
H42A C42 H42B 109.5
C36 C42 H42C 109.5
H42A C42 H42C 109.5
H42B C42 H42C 109.5
C51 C43 C28 111.6(4)
C51 C43 H43A 109.3
C28 C43 H43A 109.3
C51 C43 H43B 109.3
C28 C43 H43B 109.3
H43A C43 H43B 108
C47 C44 C37 112.6(3)
C47 C44 H44A 109.1
C37 C44 H44A 109.1
C47 C44 H44B 109.1
C37 C44 H44B 109.1
H44A C44 H44B 107.8
O3_1 C47 C41 115.2(7)
O3_1 C47 C44 95.5(6)
C41 C47 C44 112.6(4)
C41 C47 O3_2 101.5(6)
C44 C47 O3_2 114.3(6)
O3_1 C47 H47 110.9
C41 C47 H47 110.9
C44 C47 H47 110.9
O3_2 C47 H47 106.1
O6_1 C51 C43 96.5(5)
O6_1 C51 C39 117.8(5)
C43 C51 C39 112.9(4)
C43 C51 O6_2 115.9(5)
C39 C51 O6_2 97.6(5)
O6_1 C51 H51 109.6
C43 C51 H51 109.6
C39 C51 H51 109.6
O6_2 C51 H51 110.6
C6 C90 C7 176.6(3)
C1 C91 C24 175.1(3)
C23 C92 C17 111.4(2)
C23 C92 C36 115.0(2)
C17 C92 C36 112.7(2)
C23 C92 H92 105.6
C17 C92 H92 105.6
C36 C92 H92 105.6
C10 C93 C38 110.1(2)
C10 C93 C8 108.6(2)
C38 C93 C8 113.0(2)
C10 C93 C15 117.1(2)
C38 C93 C15 108.2(2)
C8 C93 C15 99.7(2)
C15 O1 H1X 109.5
C9 O2 H2X 109.5
C46_1 O6_1 C51 118.4(11)
O5_1 C46_1 O6_1 119.0(18)
O5_1 C46_1 C49_1 126.5(17)
O6_1 C46_1 C49_1 111.6(14)
C46_1 C49_1 C52_1 113.7(14)
C46_1 C49_1 H49A_1 108.8
C52_1 C49_1 H49A_1 108.8
C46_1 C49_1 H49B_1 108.8
C52_1 C49_1 H49B_1 108.8
H49A_1 C49_1 H49B_1 107.7
C55_1 C52_1 C49_1 134(2)
C55_1 C52_1 H52_1 112.9
C49_1 C52_1 H52_1 112.9
C52_1 C55_1 C45_1 121.2(15)
C52_1 C55_1 H55_1 119.4
C45_1 C55_1 H55_1 119.4
C53_1 C45_1 C55_1 105.2(14)
C53_1 C45_1 H45A_1 110.7
C55_1 C45_1 H45A_1 110.7
C53_1 C45_1 H45B_1 110.7
C55_1 C45_1 H45B_1 110.7
H45A_1 C45_1 H45B_1 108.8
O4_1 C53_1 O3_1 124.1(14)
O4_1 C53_1 C45_1 124.5(16)
O3_1 C53_1 C45_1 110.9(14)
C53_1 O3_1 C47 118.3(13)
C46_2 O6_2 C51 116.2(10)
O5_2 C46_2 O6_2 118.5(12)
O5_2 C46_2 C49_2 126.5(12)
O6_2 C46_2 C49_2 112.3(11)
C46_2 C49_2 C52_2 110.9(11)
C46_2 C49_2 H49A_2 109.5
C52_2 C49_2 H49A_2 109.5
C46_2 C49_2 H49B_2 109.5
C52_2 C49_2 H49B_2 109.5
H49A_2 C49_2 H49B_2 108.1
C55_2 C52_2 C49_2 127.2(11)
C55_2 C52_2 H52_2 116.4
C49_2 C52_2 H52_2 116.4
C52_2 C55_2 C45_2 119.7(14)
C52_2 C55_2 H55_2 120.1
C45_2 C55_2 H55_2 120.1
C53_2 C45_2 C55_2 110.0(12)
C53_2 C45_2 H45A_2 109.7
C55_2 C45_2 H45A_2 109.7
C53_2 C45_2 H45B_2 109.7
C55_2 C45_2 H45B_2 109.7
H45A_2 C45_2 H45B_2 108.2
O4_2 C53_2 O3_2 122.6(14)
O4_2 C53_2 C45_2 124.9(14)
O3_2 C53_2 C45_2 112.3(12)
C53_2 O3_2 C47 116.5(12)
Cl1_3 C99_3 Cl2_3 135(2)
Cl1_3 C99_3 H99A_3 103.5
Cl2_3 C99_3 H99A_3 103.5
Cl1_3 C99_3 H99B_3 103.5
Cl2_3 C99_3 H99B_3 103.5
H99A_3 C99_3 H99B_3 105.3
Cl1_4 C99_4 Cl2_4 148(3)
Cl1_4 C99_4 H99A_4 99.7
Cl2_4 C99_4 H99A_4 99.7
Cl1_4 C99_4 H99B_4 99.7
Cl2_4 C99_4 H99B_4 99.7
H99A_4 C99_4 H99B_4 104.1
Cl1_5 C99_5 Cl2_5 140(3)
Cl1_5 C99_5 H99A_5 102.1
Cl2_5 C99_5 H99A_5 102.1
Cl1_5 C99_5 H99B_5 102.1
Cl2_5 C99_5 H99B_5 102.1
H99A_5 C99_5 H99B_5 104.8
Cl2_6 C99_6 Cl1_6 140(3)
Cl2_6 C99_6 H99A_6 101.9
Cl1_6 C99_6 H99A_6 102
Cl2_6 C99_6 H99B_6 102
Cl1_6 C99_6 H99B_6 102
H99A_6 C99_6 H99B_6 104.7

loop_
_geom_bond_atom_site_label_1
_geom_bond_atom_site_label_2
_geom_bond_distance
C1 C91 1.194(4)
C1 C9 1.474(4)
C2 C16 1.535(4)
C2 C11 1.543(4)
C2 C27 1.555(4)
C2 H2 0.98
C3 C11 1.511(4)
C3 C25 1.532(4)
C3 C5 1.537(4)
C3 H3 0.98
C4 C20 1.368(4)
C4 C7 1.389(4)
C4 H4 0.93
C5 C18 1.517(4)
C5 C19 1.530(4)
C5 C9 1.560(4)
C6 C90 1.197(4)
C6 C15 1.473(4)
C7 C13 1.397(4)
C7 C90 1.439(4)
C8 C17 1.515(4)
C8 C22 1.536(4)
C8 C93 1.541(4)
C8 H8 0.98
C9 O2 1.436(3)
C9 C21 1.553(4)
C10 C93 1.524(4)
C10 C23 1.529(4)
C10 H10A 0.97
C10 H10B 0.97
C11 C35 1.530(4)
C11 H11 0.98
C12 C13 1.374(4)
C12 C24 1.389(4)
C12 H12 0.93
C13 H13 0.93
C14 C35 1.511(5)
C14 C29 1.511(4)
C14 H14A 0.97
C14 H14B 0.97
C15 O1 1.442(4)
C15 C31 1.549(4)
C15 C93 1.552(4)
C16 C18 1.531(4)
C16 H16A 0.97
C16 H16B 0.97
C17 C32 1.521(4)
C17 C92 1.542(4)
C17 H17 0.98
C18 H18A 0.97
C18 H18B 0.97
C19 H19A 0.96
C19 H19B 0.96
C19 H19C 0.96
C20 C24 1.386(4)
C20 H20 0.93
C21 C25 1.539(4)
C21 H21A 0.97
C21 H21B 0.97
C22 C31 1.534(5)
C22 H22A 0.97
C22 H22B 0.97
C23 C92 1.533(4)
C23 H23A 0.97
C23 H23B 0.97
C24 C91 1.446(4)
C25 H25A 0.97
C25 H25B 0.97
C26 C30 1.520(5)
C26 C39 1.528(5)
C26 C36 1.546(4)
C26 H26 0.98
C27 C40 1.531(4)
C27 C37 1.541(5)
C27 C29 1.550(4)
C28 C43 1.537(5)
C28 C36 1.541(5)
C28 H28A 0.97
C28 H28B 0.97
C29 C41 1.527(5)
C29 H29 0.98
C30 C32 1.513(5)
C30 H30A 0.97
C30 H30B 0.97
C31 H31A 0.97
C31 H31B 0.97
C32 H32A 0.97
C32 H32B 0.97
C35 H35A 0.97
C35 H35B 0.97
C36 C42 1.544(4)
C36 C92 1.551(4)
C37 C44 1.529(5)
C37 H37A 0.97
C37 H37B 0.97
C38 C93 1.534(4)
C38 H38A 0.96
C38 H38B 0.96
C38 H38C 0.96
C39 C51 1.501(6)
C39 H39A 0.97
C39 H39B 0.97
C40 H40A 0.96
C40 H40B 0.96
C40 H40C 0.96
C41 C47 1.494(6)
C41 H41A 0.97
C41 H41B 0.97
C42 H42A 0.96
C42 H42B 0.96
C42 H42C 0.96
C43 C51 1.501(7)
C43 H43A 0.97
C43 H43B 0.97
C44 C47 1.516(6)
C44 H44A 0.97
C44 H44B 0.97
C47 O3_1 1.353(17)
C47 O3_2 1.586(15)
C47 H47 0.98
C51 O6_1 1.479(16)
C51 O6_2 1.503(15)
C51 H51 0.98
C92 H92 0.98
O1 H1X 0.82
O2 H2X 0.82
O6_1 C46_1 1.319(13)
C46_1 O5_1 1.176(13)
C46_1 C49_1 1.483(13)
C49_1 C52_1 1.505(13)
C49_1 H49A_1 0.97
C49_1 H49B_1 0.97
C52_1 C55_1 1.167(11)
C52_1 H52_1 0.93
C55_1 C45_1 1.580(15)
C55_1 H55_1 0.93
C45_1 C53_1 1.497(12)
C45_1 H45A_1 0.97
C45_1 H45B_1 0.97
O4_1 C53_1 1.184(13)
C53_1 O3_1 1.306(13)
O6_2 C46_2 1.318(11)
C46_2 O5_2 1.148(11)
C46_2 C49_2 1.483(11)
C49_2 C52_2 1.527(11)
C49_2 H49A_2 0.97
C49_2 H49B_2 0.97
C52_2 C55_2 1.162(10)
C52_2 H52_2 0.93
C55_2 C45_2 1.580(14)
C55_2 H55_2 0.93
C45_2 C53_2 1.483(12)
C45_2 H45A_2 0.97
C45_2 H45B_2 0.97
O4_2 C53_2 1.192(13)
C53_2 O3_2 1.318(12)
Cl1_3 C99_3 1.642(17)
Cl2_3 C99_3 1.671(16)
C99_3 H99A_3 0.97
C99_3 H99B_3 0.97
Cl1_4 C99_4 1.598(17)
Cl2_4 C99_4 1.612(17)
C99_4 H99A_4 0.97
C99_4 H99B_4 0.97
Cl1_5 C99_5 1.633(19)
Cl2_5 C99_5 1.634(19)
C99_5 H99A_5 0.97
C99_5 H99B_5 0.97
Cl1_6 C99_6 1.636(18)
Cl2_6 C99_6 1.630(18)
C99_6 H99A_6 0.97
C99_6 H99B_6 0.97

loop_
_geom_torsion_atom_site_label_1
_geom_torsion_atom_site_label_2
_geom_torsion_atom_site_label_3
_geom_torsion_atom_site_label_4
_geom_torsion
C11 C3 C5 C18 -57.6(3)
C25 C3 C5 C18 169.8(2)
C11 C3 C5 C19 65.3(3)
C25 C3 C5 C19 -67.3(3)
C11 C3 C5 C9 179.4(2)
C25 C3 C5 C9 46.8(2)
C20 C4 C7 C13 -0.9(4)
C20 C4 C7 C90 179.3(3)
C18 C5 C9 O2 79.1(3)
C19 C5 C9 O2 -45.5(3)
C3 C5 C9 O2 -163.3(2)
C18 C5 C9 C1 -43.3(3)
C19 C5 C9 C1 -168.0(2)
C3 C5 C9 C1 74.2(3)
C18 C5 C9 C21 -160.6(2)
C19 C5 C9 C21 74.8(3)
C3 C5 C9 C21 -43.0(2)
C25 C3 C11 C35 -55.5(3)
C5 C3 C11 C35 -179.6(2)
C25 C3 C11 C2 -178.2(2)
C5 C3 C11 C2 57.7(3)
C16 C2 C11 C3 -54.5(3)
C27 C2 C11 C3 175.9(2)
C16 C2 C11 C35 -177.5(2)
C27 C2 C11 C35 52.9(3)
C24 C12 C13 C7 -0.2(4)
C4 C7 C13 C12 0.7(4)
C90 C7 C13 C12 -179.4(3)
C11 C2 C16 C18 55.0(3)
C27 C2 C16 C18 -175.9(2)
C22 C8 C17 C32 -56.6(3)
C93 C8 C17 C32 179.9(2)
C22 C8 C17 C92 -179.9(2)
C93 C8 C17 C92 56.6(3)
C19 C5 C18 C16 -70.5(3)
C3 C5 C18 C16 53.7(3)
C9 C5 C18 C16 166.2(2)
C2 C16 C18 C5 -54.9(3)
C7 C4 C20 C24 0.4(4)
O2 C9 C21 C25 142.4(2)
C1 C9 C21 C25 -93.9(3)
C5 C9 C21 C25 24.1(3)
C17 C8 C22 C31 -162.7(2)
C93 C8 C22 C31 -33.7(3)
C93 C10 C23 C92 -55.3(3)
C4 C20 C24 C12 0.1(4)
C4 C20 C24 C91 -179.9(3)
C13 C12 C24 C20 -0.3(4)
C13 C12 C24 C91 179.7(3)
C11 C3 C25 C21 -161.2(2)
C5 C3 C25 C21 -32.0(3)
C9 C21 C25 C3 4.5(3)
C16 C2 C27 C40 -60.7(3)
C11 C2 C27 C40 67.3(3)
C16 C2 C27 C37 60.7(3)
C11 C2 C27 C37 -171.4(2)
C16 C2 C27 C29 176.3(2)
C11 C2 C27 C29 -55.8(3)
C35 C14 C29 C41 173.3(3)
C35 C14 C29 C27 -58.4(3)
C40 C27 C29 C14 -64.1(3)
C37 C27 C29 C14 175.6(3)
C2 C27 C29 C14 58.1(3)
C40 C27 C29 C41 64.1(4)
C37 C27 C29 C41 -56.1(3)
C2 C27 C29 C41 -173.6(3)
C39 C26 C30 C32 173.1(3)
C36 C26 C30 C32 -58.3(3)
C8 C22 C31 C15 6.5(3)
O1 C15 C31 C22 141.8(2)
C6 C15 C31 C22 -96.4(3)
C93 C15 C31 C22 22.8(3)
C26 C30 C32 C17 53.5(4)
C8 C17 C32 C30 -172.6(2)
C92 C17 C32 C30 -50.6(3)
C29 C14 C35 C11 53.6(3)
C3 C11 C35 C14 -171.7(2)
C2 C11 C35 C14 -50.5(3)
C43 C28 C36 C42 -66.9(4)
C43 C28 C36 C26 54.7(4)
C43 C28 C36 C92 171.7(3)
C30 C26 C36 C28 177.5(3)
C39 C26 C36 C28 -54.1(3)
C30 C26 C36 C42 -62.9(4)
C39 C26 C36 C42 65.4(4)
C30 C26 C36 C92 58.9(3)
C39 C26 C36 C92 -172.7(3)
C40 C27 C37 C44 -65.9(4)
C29 C27 C37 C44 56.0(4)
C2 C27 C37 C44 171.9(3)
C30 C26 C39 C51 -177.8(3)
C36 C26 C39 C51 54.2(4)
C14 C29 C41 C47 -176.8(3)
C27 C29 C41 C47 55.1(4)
C36 C28 C43 C51 -54.5(5)
C27 C37 C44 C47 -54.4(5)
C29 C41 C47 O3_1 57.8(7)
C29 C41 C47 C44 -50.2(5)
C29 C41 C47 O3_2 72.4(6)
C37 C44 C47 O3_1 -70.5(8)
C37 C44 C47 C41 49.6(5)
C37 C44 C47 O3_2 -65.5(8)
C28 C43 C51 O6_1 -72.7(6)
C28 C43 C51 C39 51.2(5)
C28 C43 C51 O6_2 -60.3(7)
C26 C39 C51 O6_1 59.6(7)
C26 C39 C51 C43 -51.6(5)
C26 C39 C51 O6_2 70.7(6)
C10 C23 C92 C17 54.1(3)
C10 C23 C92 C36 -176.0(2)
C8 C17 C92 C23 -53.0(3)
C32 C17 C92 C23 -176.3(2)
C8 C17 C92 C36 176.0(2)
C32 C17 C92 C36 52.6(3)
C28 C36 C92 C23 57.9(3)
C42 C36 C92 C23 -62.4(3)
C26 C36 C92 C23 174.7(3)
C28 C36 C92 C17 -172.8(3)
C42 C36 C92 C17 66.8(3)
C26 C36 C92 C17 -56.0(3)
C23 C10 C93 C38 -69.8(3)
C23 C10 C93 C8 54.4(3)
C23 C10 C93 C15 166.2(2)
C17 C8 C93 C10 -57.5(3)
C22 C8 C93 C10 170.4(2)
C17 C8 C93 C38 64.9(3)
C22 C8 C93 C38 -67.1(3)
C17 C8 C93 C15 179.5(2)
C22 C8 C93 C15 47.5(2)
O1 C15 C93 C10 80.8(3)
C6 C15 C93 C10 -41.5(3)
C31 C15 C93 C10 -159.4(2)
O1 C15 C93 C38 -44.2(3)
C6 C15 C93 C38 -166.5(2)
C31 C15 C93 C38 75.6(3)
O1 C15 C93 C8 -162.5(2)
C6 C15 C93 C8 75.3(3)
C31 C15 C93 C8 -42.7(2)
C43 C51 O6_1 C46_1 -143.6(14)
C39 C51 O6_1 C46_1 96.2(15)
O6_2 C51 O6_1 C46_1 67(2)
C51 O6_1 C46_1 O5_1 32(3)
C51 O6_1 C46_1 C49_1 -165.7(14)
O5_1 C46_1 C49_1 C52_1 104(3)
O6_1 C46_1 C49_1 C52_1 -56(3)
C46_1 C49_1 C52_1 C55_1 -101(3)
C49_1 C52_1 C55_1 C45_1 -177.0(17)
C52_1 C55_1 C45_1 C53_1 151.5(17)
C55_1 C45_1 C53_1 O4_1 85(3)
C55_1 C45_1 C53_1 O3_1 -87(2)
O4_1 C53_1 O3_1 C47 9(3)
C45_1 C53_1 O3_1 C47 -178.4(13)
C41 C47 O3_1 C53_1 105.8(16)
C44 C47 O3_1 C53_1 -136.1(15)
O3_2 C47 O3_1 C53_1 58(3)
O6_1 C51 O6_2 C46_2 -77(2)
C43 C51 O6_2 C46_2 -110.4(10)
C39 C51 O6_2 C46_2 129.5(10)
C51 O6_2 C46_2 O5_2 -44.7(19)
C51 O6_2 C46_2 C49_2 153.0(10)
O5_2 C46_2 C49_2 C52_2 123.4(19)
O6_2 C46_2 C49_2 C52_2 -76.0(18)
C46_2 C49_2 C52_2 C55_2 158.6(17)
C49_2 C52_2 C55_2 C45_2 163.1(15)
C52_2 C55_2 C45_2 C53_2 -116.9(19)
C55_2 C45_2 C53_2 O4_2 93(2)
C55_2 C45_2 C53_2 O3_2 -82.6(19)
O4_2 C53_2 O3_2 C47 -12(2)
C45_2 C53_2 O3_2 C47 164.0(11)
O3_1 C47 O3_2 C53_2 -83(4)
C41 C47 O3_2 C53_2 140.8(12)
C44 C47 O3_2 C53_2 -97.7(12)
